data_2202569
loop_
_publ_author_name
'Blann, Kevin'
'Williams, D. Bradley G.'
'Roodt, Andreas'
'Muller, Alfred'

_publ_section_title
(1<i>R</i>*,5<i>R</i>*,6<i>S</i>*,7<i>R</i>*)-6,7-Dihydroxy-6-hydroxymethyl-2-oxabicyclo[3.2.0]heptan-3-one
_journal_issue 10
_journal_name_full 'Acta Crystallographica Section E'
_journal_page_first o1551
_journal_page_last o1553
_journal_paper_doi 10.1107/S1600536803017975
_journal_volume 59
_journal_year 2003
_chemical_formula_moiety 'C7 H10 O5'
_chemical_formula_sum 'C7 H10 O5'
_chemical_formula_weight 174.15
_space_group_IT_number 144
_symmetry_cell_setting trigonal
_symmetry_space_group_name_Hall 'P 31'
_symmetry_space_group_name_H-M 'P 31'
_atom_sites_solution_hydrogens geom
_atom_sites_solution_primary direct
_atom_sites_solution_secondary difmap
_audit_creation_method 'WinGX routine CIF_UPDATE'
_cell_angle_alpha 90
_cell_angle_beta 90
_cell_angle_gamma 120
_cell_formula_units_Z 3
_cell_length_a 11.532(5)
_cell_length_b 11.532(5)
_cell_length_c 5.328(5)
_cell_measurement_reflns_used 293
_cell_measurement_temperature 293(2)
_cell_measurement_theta_max 21
_cell_measurement_theta_min 4
_cell_volume 613.6(7)
_computing_cell_refinement 'SAINT-Plus (Bruker, 1999)'
_computing_data_collection 'SMART-NT (Bruker, 1998)'
_computing_data_reduction 'SAINT-Plus and XPREP (Bruker, 1999)'
_computing_molecular_graphics ' DIAMOND (Brandenburg & Berndt, 2001)'
_computing_publication_material ' WinGX (Farrugia,1999)'
_computing_structure_refinement 'SHELXL-97 (Sheldrick, 1997)'
_computing_structure_solution ' SIR97 (Altomare et al, 1999)'
_diffrn_ambient_temperature 293(2)
_diffrn_measured_fraction_theta_full 0.999
_diffrn_measured_fraction_theta_max 0.999
_diffrn_measurement_device_type 'Bruker SMART 1K CCD diffractometer'
_diffrn_measurement_method \w
_diffrn_radiation_monochromator graphite
_diffrn_radiation_source 'fine-focus sealed tube'
_diffrn_radiation_type MoK\a
_diffrn_radiation_wavelength 0.71069
_diffrn_reflns_av_R_equivalents 0.0707
_diffrn_reflns_limit_h_max 15
_diffrn_reflns_limit_h_min -15
_diffrn_reflns_limit_k_max 13
_diffrn_reflns_limit_k_min -15
_diffrn_reflns_limit_l_max 7
_diffrn_reflns_limit_l_min -5
_diffrn_reflns_number 4357
_diffrn_reflns_theta_full 28.27
_diffrn_reflns_theta_max 28.27
_diffrn_reflns_theta_min 2.04
_diffrn_standards_decay_% 0
_diffrn_standards_interval_count 0
_diffrn_standards_interval_time 0
_diffrn_standards_number 0
_exptl_absorpt_coefficient_mu 0.122
_exptl_absorpt_correction_type none
_exptl_crystal_colour ' colorless'
_exptl_crystal_density_diffrn 1.414
_exptl_crystal_density_method 'not measured'
_exptl_crystal_description ' cuboid'
_exptl_crystal_F_000 276
_exptl_crystal_size_max 0.26
_exptl_crystal_size_mid 0.12
_exptl_crystal_size_min 0.1
_refine_diff_density_max 0.123
_refine_diff_density_min -0.175
_refine_ls_extinction_method none
_refine_ls_goodness_of_fit_ref 0.897
_refine_ls_hydrogen_treatment mixed
_refine_ls_matrix_type full
_refine_ls_number_parameters 121
_refine_ls_number_reflns 1009
_refine_ls_number_restraints 1
_refine_ls_restrained_S_all 0.897
_refine_ls_R_factor_all 0.0883
_refine_ls_R_factor_gt 0.0347
_refine_ls_shift/su_max 0
_refine_ls_shift/su_mean 0
_refine_ls_structure_factor_coef Fsqd
_refine_ls_weighting_details 'calc w = 1/[\s^2^(Fo^2^)+(0.0270P)^2^] where P = (Fo^2^+2Fc^2^)/3'
_refine_ls_weighting_scheme calc
_refine_ls_wR_factor_gt 0.0569
_refine_ls_wR_factor_ref 0.0671
_reflns_number_gt 586
_reflns_number_total 1009
_reflns_threshold_expression >2sigma(I)
_cod_data_source_file cv6218.cif
_cod_data_source_block I
_cod_depositor_comments
;
The following automatic conversions were performed:
'_symmetry_cell_setting' value 'Trigonal' changed to 'trigonal' according
to '/home/saulius/struct/CIF-dictionaries/cif_core.dic' dictionary named
'cif_core.dic' version 2.4.1 from 2010-06-29.

Automatic conversion script
Id: cif_fix_enum 1527 2010-12-29 10:47:43Z saulius 

The following automatic conversions were performed:

'_symmetry_cell_setting' value 'Trigonal' changed to 'trigonal'
according to /home/saulius/struct/CIF-dictionaries/cif_core.dic
dictionary named 'cif_core.dic' version 2.4.1 from 2010-06-29.

Automatic conversion script
Id: cif_fix_values 1715 2011-07-08 13:25:40Z adriana 
;
_cod_database_code 2202569
_cod_database_fobs_code 2202569

loop_
_symmetry_equiv_pos_as_xyz
'x, y, z'
'-y, x-y, z+1/3'
'-x+y, -x, z+2/3'

loop_
_atom_site_label
_atom_site_fract_x
_atom_site_fract_y
_atom_site_fract_z
_atom_site_U_iso_or_equiv
_atom_site_adp_type
_atom_site_calc_flag
_atom_site_refinement_flags
_atom_site_occupancy
_atom_site_disorder_assembly
_atom_site_disorder_group
_atom_site_type_symbol
O1 1.0050(2) 0.45504(18) 0.1634(3) 0.0387(6) Uani d . 1 . . O
O3 0.9692(2) 0.1223(2) 0.6143(3) 0.0386(5) Uani d . 1 . . O
O4 1.0261(2) 0.1584(2) 0.1071(4) 0.0426(6) Uani d . 1 . . O
O5 1.2491(2) 0.5562(3) 0.4200(5) 0.0554(7) Uani d . 1 . . O
C4 0.9689(3) 0.3293(3) 0.5463(5) 0.0335(7) Uani d . 1 . . C
H4 1.0294 0.356 0.6909 0.04 Uiso calc R 1 . . H
C1 1.0420(3) 0.3670(3) 0.2913(5) 0.0286(7) Uani d . 1 . . C
C2 0.9579(3) 0.2202(3) 0.2074(5) 0.0309(7) Uani d . 1 . . C
H2 0.8855 0.2086 0.095 0.037 Uiso calc R 1 . . H
C3 0.9058(3) 0.1804(3) 0.4784(5) 0.0312(7) Uani d . 1 . . C
H3 0.8079 0.1305 0.4912 0.037 Uiso calc R 1 . . H
O2 0.8645(3) 0.5322(3) 0.2175(5) 0.0831(9) Uani d . 1 . . O
C6 0.9122(3) 0.4682(3) 0.2979(6) 0.0458(8) Uani d . 1 . . C
C7 1.1914(3) 0.4313(3) 0.2899(6) 0.0465(9) Uani d . 1 . . C
H7A 1.2178 0.3727 0.3706 0.056 Uiso calc R 1 . . H
H7B 1.2237 0.446 0.1182 0.056 Uiso calc R 1 . . H
C5 0.8821(4) 0.3942(4) 0.5409(6) 0.0508(9) Uani d . 1 . . C
H5A 0.788 0.3267 0.5503 0.061 Uiso calc R 1 . . H
H5B 0.9035 0.4553 0.6811 0.061 Uiso calc R 1 . . H
H04 1.006(3) 0.146(3) -0.047(7) 0.060(12) Uiso d . 1 . . H
H03 0.925(5) 0.032(4) 0.567(8) 0.103(16) Uiso d . 1 . . H
H05 1.255(5) 0.621(6) 0.306(9) 0.120(19) Uiso d . 1 . . H

loop_
_atom_site_aniso_label
_atom_site_aniso_U_11
_atom_site_aniso_U_22
_atom_site_aniso_U_33
_atom_site_aniso_U_12
_atom_site_aniso_U_13
_atom_site_aniso_U_23
O1 0.0576(14) 0.0382(12) 0.0311(12) 0.0320(11) 0.0000(11) 0.0052(9)
O3 0.0620(14) 0.0333(13) 0.0262(11) 0.0281(12) -0.0045(10) 0.0015(10)
O4 0.0682(16) 0.0570(15) 0.0232(13) 0.0468(12) -0.0048(11) -0.0068(11)
O5 0.0433(15) 0.0375(14) 0.0691(19) 0.0079(11) -0.0151(12) 0.0012(13)
C4 0.0487(19) 0.0344(17) 0.0236(16) 0.0254(16) -0.0014(14) -0.0025(14)
C1 0.0366(18) 0.0300(16) 0.0257(17) 0.0214(15) -0.0012(13) 0.0032(13)
C2 0.0334(17) 0.0370(17) 0.0266(16) 0.0207(15) -0.0064(13) -0.0034(14)
C3 0.0339(17) 0.0306(16) 0.0306(17) 0.0172(14) -0.0006(13) -0.0005(14)
O2 0.125(3) 0.107(2) 0.075(2) 0.102(2) -0.0075(18) 0.0076(17)
C6 0.063(2) 0.046(2) 0.046(2) 0.040(2) -0.0069(18) -0.0020(17)
C7 0.040(2) 0.047(2) 0.051(2) 0.0202(17) 0.0037(16) 0.0027(18)
C5 0.067(2) 0.050(2) 0.051(2) 0.040(2) 0.0137(19) 0.0034(17)

loop_
_atom_type_symbol
_atom_type_description
_atom_type_scat_dispersion_real
_atom_type_scat_dispersion_imag
_atom_type_scat_source
C C 0.0033 0.0016 'International Tables Vol C Tables 4.2.6.8 and 6.1.1.4'
H H 0 0 'International Tables Vol C Tables 4.2.6.8 and 6.1.1.4'
O O 0.0106 0.006 'International Tables Vol C Tables 4.2.6.8 and 6.1.1.4'

loop_
_geom_angle_atom_site_label_1
_geom_angle_atom_site_label_2
_geom_angle_atom_site_label_3
_geom_angle
_geom_angle_publ_flag
C6 O1 C1 110.7(2) y
C3 O3 H03 105(3) ?
C2 O4 H04 106(2) ?
C7 O5 H05 107(3) ?
C5 C4 C3 119.0(3) y
C5 C4 C1 104.3(2) y
C3 C4 C1 89.6(2) y
C5 C4 H4 113.6 ?
C3 C4 H4 113.6 ?
C1 C4 H4 113.6 ?
O1 C1 C7 108.6(2) y
O1 C1 C2 112.9(2) y
C7 C1 C2 118.7(2) y
O1 C1 C4 107.4(2) y
C7 C1 C4 118.4(2) y
C2 C1 C4 89.5(2) y
O4 C2 C1 117.7(2) y
O4 C2 C3 116.0(2) y
C1 C2 C3 89.6(2) y
O4 C2 H2 110.7 ?
C1 C2 H2 110.7 ?
C3 C2 H2 110.7 ?
O3 C3 C4 110.0(2) y
O3 C3 C2 113.8(2) y
C4 C3 C2 89.5(2) y
O3 C3 H3 113.7 ?
C4 C3 H3 113.7 ?
C2 C3 H3 113.7 ?
O2 C6 O1 120.7(3) y
O2 C6 C5 127.9(3) y
O1 C6 C5 111.4(3) y
O5 C7 C1 109.7(2) y
O5 C7 H7A 109.7 ?
C1 C7 H7A 109.7 ?
O5 C7 H7B 109.7 ?
C1 C7 H7B 109.7 ?
H7A C7 H7B 108.2 ?
C6 C5 C4 106.0(3) y
C6 C5 H5A 110.5 ?
C4 C5 H5A 110.5 ?
C6 C5 H5B 110.5 ?
C4 C5 H5B 110.5 ?
H5A C5 H5B 108.7 ?

loop_
_geom_bond_atom_site_label_1
_geom_bond_atom_site_label_2
_geom_bond_site_symmetry_2
_geom_bond_distance
_geom_bond_publ_flag
O1 C6 . 1.358(4) y
O1 C1 . 1.453(3) y
O3 C3 . 1.413(3) y
O3 H03 . 0.93(4) ?
O4 C2 . 1.404(3) y
O4 H04 . 0.85(4) ?
O5 C7 . 1.428(4) y
O5 H05 . 0.94(6) ?
C4 C5 . 1.521(4) y
C4 C3 . 1.536(4) y
C4 C1 . 1.542(4) y
C4 H4 . 0.98 ?
C1 C7 . 1.497(4) y
C1 C2 . 1.538(4) y
C2 C3 . 1.543(4) y
C2 H2 . 0.98 ?
C3 H3 . 0.98 ?
O2 C6 . 1.198(4) y
C6 C5 . 1.493(5) y
C7 H7A . 0.97 ?
C7 H7B . 0.97 ?
C5 H5A . 0.97 ?
C5 H5B . 0.97 ?

loop_
_geom_hbond_atom_site_label_D
_geom_hbond_atom_site_label_H
_geom_hbond_atom_site_label_A
_geom_hbond_site_symmetry_A
_geom_hbond_distance_DH
_geom_hbond_distance_HA
_geom_hbond_distance_DA
_geom_hbond_angle_DHA
O4 H04 O3 1_554 0.85(4) 1.84(4) 2.688(4) 178(4)
O3 H03 O4 2_645 0.93(4) 1.78(5) 2.706(3) 173(4)
O5 H05 O5 3_774 0.94(6) 1.75(6) 2.673(3) 165(4)

loop_
_geom_torsion_atom_site_label_1
_geom_torsion_atom_site_label_2
_geom_torsion_atom_site_label_3
_geom_torsion_atom_site_label_4
_geom_torsion
_geom_torsion_publ_flag
C6 O1 C1 C7 -133.5(3) ?
C6 O1 C1 C2 92.7(3) ?
C6 O1 C1 C4 -4.4(3) y
C5 C4 C1 O1 4.0(3) y
C3 C4 C1 O1 123.9(2) ?
C5 C4 C1 C7 127.3(3) ?
C3 C4 C1 C7 -112.7(3) ?
C5 C4 C1 C2 -109.9(2) ?
C3 C4 C1 C2 10.0(2) y
O1 C1 C2 O4 121.8(2) ?
C7 C1 C2 O4 -6.9(4) ?
C4 C1 C2 O4 -129.4(3) ?
O1 C1 C2 C3 -118.7(2) ?
C7 C1 C2 C3 112.5(3) ?
C4 C1 C2 C3 -10.0(2) y
C5 C4 C3 O3 -148.6(3) ?
C1 C4 C3 O3 105.2(2) ?
C5 C4 C3 C2 96.2(3) ?
C1 C4 C3 C2 -10.0(2) y
O4 C2 C3 O3 19.2(3) ?
C1 C2 C3 O3 -101.7(2) ?
O4 C2 C3 C4 130.9(2) ?
C1 C2 C3 C4 10.0(2) y
C1 O1 C6 O2 -176.5(3) ?
C1 O1 C6 C5 2.9(3) y
O1 C1 C7 O5 60.9(3) ?
C2 C1 C7 O5 -168.4(2) ?
C4 C1 C7 O5 -61.8(3) ?
O2 C6 C5 C4 179.2(3) ?
O1 C6 C5 C4 -0.3(4) y
C3 C4 C5 C6 -100.0(3) ?
C1 C4 C5 C6 -2.3(3) y

loop_
_cod_related_entry_id
_cod_related_entry_database
_cod_related_entry_code
1 ChemSpider 9507699
